data_4342427
loop_
_publ_author_name
'Fogler, Eran'
'Efremenko, Irena'
'Gargir, Moti'
'Leitus, Gregory'
'Diskin-Posner, Yael'
'Ben-David, Yehoshoa'
'Martin, Jan M. L.'
'Milstein, David'

_publ_section_title
;
 New Ruthenium Nitrosyl Pincer Complexes Bearing an O2 Ligand. Mono-Oxygen
 Transfer.
;
_journal_issue 5
_journal_name_full 'Inorganic chemistry'
_journal_page_first 2253
_journal_paper_doi 10.1021/ic502832j
_journal_volume 54
_journal_year 2015
_chemical_formula_moiety '24(C24 H42 N2 O2 P2 Ru), 8(C6 H6)'
_chemical_formula_sum 'C624 H1056 N48 O48 P48 Ru24'
_chemical_formula_weight 13911.41
_chemical_name_systematic
; 
 ? 
;
_space_group_IT_number 205
_symmetry_cell_setting cubic
_symmetry_space_group_name_Hall '-P 2ac 2ab 3'
_symmetry_space_group_name_H-M 'P a -3'
_atom_sites_solution_hydrogens geom
_atom_sites_solution_primary direct
_atom_sites_solution_secondary difmap
_audit_creation_method SHELXL-97
_cell_angle_alpha 90.00
_cell_angle_beta 90.00
_cell_angle_gamma 90.00
_cell_formula_units_Z 1
_cell_length_a 25.6471(10)
_cell_length_b 25.6471(10)
_cell_length_c 25.6471(10)
_cell_measurement_reflns_used 164249
_cell_measurement_temperature 100(2)
_cell_measurement_theta_max 27.452
_cell_measurement_theta_min 2.7505
_cell_volume 16870.0(11)
_computing_cell_refinement 'APEX 2'
_computing_data_collection 'APEX 2'
_computing_data_reduction 'APEX 2'
_computing_structure_refinement 'SHELXL-97 (Sheldrick, 1997)'
_computing_structure_solution 'SHELXS-97 (Sheldrick, 1990)'
_diffrn_ambient_temperature 100(2)
_diffrn_measured_fraction_theta_full 1.000
_diffrn_measured_fraction_theta_max 1.000
_diffrn_measurement_device_type 'Bruker APEX - II KappaCCD'
_diffrn_measurement_method 'omega and phi scans'
_diffrn_radiation_monochromator graphite
_diffrn_radiation_source 'fine-focus sealed tube'
_diffrn_radiation_type MoK\a
_diffrn_radiation_wavelength 0.71073
_diffrn_reflns_av_R_equivalents 0.0523
_diffrn_reflns_av_sigmaI/netI 0.0186
_diffrn_reflns_limit_h_max 31
_diffrn_reflns_limit_h_min -33
_diffrn_reflns_limit_k_max 32
_diffrn_reflns_limit_k_min -33
_diffrn_reflns_limit_l_max 33
_diffrn_reflns_limit_l_min -30
_diffrn_reflns_number 157575
_diffrn_reflns_theta_full 27.49
_diffrn_reflns_theta_max 27.49
_diffrn_reflns_theta_min 1.38
_exptl_absorpt_coefficient_mu 0.696
_exptl_absorpt_correction_T_max 0.8541
_exptl_absorpt_correction_T_min 0.7789
_exptl_absorpt_correction_type numerical
_exptl_absorpt_process_details 'Bruker APEX-2 package'
_exptl_crystal_colour black
_exptl_crystal_density_diffrn 1.369
_exptl_crystal_density_method 'not measured'
_exptl_crystal_description chunk
_exptl_crystal_F_000 7296
_exptl_crystal_size_max 0.38
_exptl_crystal_size_mid 0.37
_exptl_crystal_size_min 0.23
_refine_diff_density_max 0.712
_refine_diff_density_min -0.607
_refine_diff_density_rms 0.077
_refine_ls_extinction_method none
_refine_ls_goodness_of_fit_ref 1.174
_refine_ls_hydrogen_treatment constr
_refine_ls_matrix_type full
_refine_ls_number_parameters 315
_refine_ls_number_reflns 6485
_refine_ls_number_restraints 0
_refine_ls_restrained_S_all 1.174
_refine_ls_R_factor_all 0.0450
_refine_ls_R_factor_gt 0.0294
_refine_ls_shift/su_max 0.018
_refine_ls_shift/su_mean 0.000
_refine_ls_structure_factor_coef Fsqd
_refine_ls_weighting_details 'calc w=1/[\s^2^(Fo^2^)+(0.0219P)^2^+28.9225P] where P=(Fo^2^+2Fc^2^)/3'
_refine_ls_weighting_scheme calc
_refine_ls_wR_factor_gt 0.0659
_refine_ls_wR_factor_ref 0.0766
_reflns_number_gt 5336
_reflns_number_total 6485
_reflns_threshold_expression >2sigma(I)
_cod_data_source_file ic502832j_si_002.cif
_cod_data_source_block complex6
_cod_depositor_comments 'Adding full bibliography for 4342425--4342427.cif.'
_cod_original_sg_symbol_Hall -P2ac2ab3
_cod_original_sg_symbol_H-M pa-3
_cod_database_code 4342427

loop_
_symmetry_equiv_pos_as_xyz
'x, y, z'
'z, x, y'
'y, z, x'
'-y+1/2, -z, x+1/2'
'z+1/2, -x+1/2, -y'
'-y, z+1/2, -x+1/2'
'-z+1/2, -x, y+1/2'
'-z, x+1/2, -y+1/2'
'y+1/2, -z+1/2, -x'
'x+1/2, -y+1/2, -z'
'-x, y+1/2, -z+1/2'
'-x+1/2, -y, z+1/2'
'-x, -y, -z'
'-z, -x, -y'
'-y, -z, -x'
'y-1/2, z, -x-1/2'
'-z-1/2, x-1/2, y'
'y, -z-1/2, x-1/2'
'z-1/2, x, -y-1/2'
'z, -x-1/2, y-1/2'
'-y-1/2, z-1/2, x'
'-x-1/2, y-1/2, z'
'x, -y-1/2, z-1/2'
'x-1/2, y, -z-1/2'

loop_
_atom_site_label
_atom_site_type_symbol
_atom_site_fract_x
_atom_site_fract_y
_atom_site_fract_z
_atom_site_U_iso_or_equiv
_atom_site_adp_type
_atom_site_occupancy
_atom_site_symmetry_multiplicity
_atom_site_calc_flag
_atom_site_refinement_flags
_atom_site_disorder_assembly
_atom_site_disorder_group
Ru1 Ru 0.998393(7) 0.260071(7) 0.220902(7) 0.01263(6) Uani 1 1 d . . .
P1 P 0.99288(2) 0.35161(2) 0.23355(2) 0.01516(12) Uani 1 1 d . . .
P2 P 0.98845(2) 0.17135(2) 0.24654(2) 0.01534(12) Uani 1 1 d . . .
N1 N 0.92110(7) 0.26529(7) 0.25220(8) 0.0151(4) Uani 1 1 d . . .
C1 C 0.92177(9) 0.35844(10) 0.23056(10) 0.0217(5) Uani 1 1 d . . .
H1A H 0.9112 0.3903 0.2495 0.026 Uiso 1 1 calc R . .
H1B H 0.9108 0.3623 0.1937 0.026 Uiso 1 1 calc R . .
C2 C 0.89454(9) 0.31178(9) 0.25416(9) 0.0175(5) Uani 1 1 d . . .
C3 C 0.84560(10) 0.31655(10) 0.27469(10) 0.0221(5) Uani 1 1 d . . .
H3 H 0.8283 0.3493 0.2752 0.027 Uiso 1 1 calc R . .
C4 C 0.82158(10) 0.27148(10) 0.29511(10) 0.0226(5) Uani 1 1 d . . .
H4 H 0.7876 0.2737 0.3097 0.027 Uiso 1 1 calc R . .
C5 C 0.84669(9) 0.22512(10) 0.29408(9) 0.0199(5) Uani 1 1 d . . .
H5 H 0.8301 0.1951 0.3080 0.024 Uiso 1 1 calc R . .
C6 C 0.89804(9) 0.22046(9) 0.27226(9) 0.0166(5) Uani 1 1 d . . .
C7 C 0.92480(9) 0.17351(10) 0.27170(10) 0.0204(5) Uani 1 1 d . . .
H7 H 0.9088 0.1428 0.2848 0.025 Uiso 1 1 calc R . .
C8 C 1.01817(10) 0.39796(9) 0.18253(10) 0.0212(5) Uani 1 1 d . . .
C9 C 1.07759(11) 0.40366(12) 0.18745(13) 0.0374(7) Uani 1 1 d . . .
H9A H 1.0911 0.4230 0.1574 0.056 Uiso 1 1 calc R . .
H9B H 1.0937 0.3690 0.1885 0.056 Uiso 1 1 calc R . .
H9C H 1.0860 0.4226 0.2196 0.056 Uiso 1 1 calc R . .
C10 C 0.99303(12) 0.45186(11) 0.18503(12) 0.0331(7) Uani 1 1 d . . .
H10A H 1.0030 0.4691 0.2177 0.050 Uiso 1 1 calc R . .
H10B H 0.9550 0.4483 0.1836 0.050 Uiso 1 1 calc R . .
H10C H 1.0050 0.4729 0.1554 0.050 Uiso 1 1 calc R . .
C11 C 1.00682(13) 0.37386(12) 0.12954(11) 0.0354(7) Uani 1 1 d . . .
H11A H 1.0174 0.3981 0.1020 0.053 Uiso 1 1 calc R . .
H11B H 0.9694 0.3667 0.1266 0.053 Uiso 1 1 calc R . .
H11C H 1.0264 0.3412 0.1259 0.053 Uiso 1 1 calc R . .
C12 C 1.01293(11) 0.37223(10) 0.30092(10) 0.0230(5) Uani 1 1 d . . .
C13 C 0.97902(13) 0.34228(12) 0.33964(11) 0.0326(6) Uani 1 1 d . . .
H13A H 0.9920 0.3481 0.3751 0.049 Uiso 1 1 calc R . .
H13B H 0.9804 0.3050 0.3315 0.049 Uiso 1 1 calc R . .
H13C H 0.9429 0.3546 0.3371 0.049 Uiso 1 1 calc R . .
C14 C 1.07006(12) 0.35597(12) 0.31058(12) 0.0357(7) Uani 1 1 d . . .
H14A H 1.0799 0.3648 0.3464 0.054 Uiso 1 1 calc R . .
H14B H 1.0929 0.3745 0.2862 0.054 Uiso 1 1 calc R . .
H14C H 1.0737 0.3183 0.3053 0.054 Uiso 1 1 calc R . .
C15 C 1.00702(13) 0.43030(11) 0.31108(12) 0.0361(7) Uani 1 1 d . . .
H15A H 0.9710 0.4409 0.3038 0.054 Uiso 1 1 calc R . .
H15B H 1.0308 0.4497 0.2883 0.054 Uiso 1 1 calc R . .
H15C H 1.0154 0.4378 0.3476 0.054 Uiso 1 1 calc R . .
C16 C 0.99158(10) 0.12218(9) 0.19185(10) 0.0218(5) Uani 1 1 d . . .
C17 C 1.04128(11) 0.12968(11) 0.15975(11) 0.0269(6) Uani 1 1 d . . .
H17A H 1.0415 0.1050 0.1306 0.040 Uiso 1 1 calc R . .
H17B H 1.0718 0.1235 0.1819 0.040 Uiso 1 1 calc R . .
H17C H 1.0424 0.1654 0.1462 0.040 Uiso 1 1 calc R . .
C18 C 0.94383(11) 0.13226(11) 0.15710(11) 0.0289(6) Uani 1 1 d . . .
H18A H 0.9441 0.1686 0.1453 0.043 Uiso 1 1 calc R . .
H18B H 0.9119 0.1256 0.1771 0.043 Uiso 1 1 calc R . .
H18C H 0.9450 0.1090 0.1268 0.043 Uiso 1 1 calc R . .
C19 C 0.98817(12) 0.06570(10) 0.21115(12) 0.0328(7) Uani 1 1 d . . .
H19A H 0.9843 0.0422 0.1812 0.049 Uiso 1 1 calc R . .
H19B H 0.9580 0.0619 0.2342 0.049 Uiso 1 1 calc R . .
H19C H 1.0200 0.0568 0.2303 0.049 Uiso 1 1 calc R . .
C20 C 1.03193(10) 0.15073(10) 0.30237(10) 0.0217(5) Uani 1 1 d . . .
C21 C 1.00925(11) 0.10462(11) 0.33289(11) 0.0286(6) Uani 1 1 d . . .
H21A H 1.0296 0.0992 0.3648 0.043 Uiso 1 1 calc R . .
H21B H 1.0108 0.0731 0.3113 0.043 Uiso 1 1 calc R . .
H21C H 0.9729 0.1121 0.3420 0.043 Uiso 1 1 calc R . .
C22 C 1.08775(10) 0.13807(11) 0.28530(11) 0.0280(6) Uani 1 1 d . . .
H22A H 1.1098 0.1336 0.3162 0.042 Uiso 1 1 calc R . .
H22B H 1.1013 0.1667 0.2640 0.042 Uiso 1 1 calc R . .
H22C H 1.0878 0.1058 0.2648 0.042 Uiso 1 1 calc R . .
C23 C 1.03354(11) 0.19803(11) 0.33928(10) 0.0274(6) Uani 1 1 d . . .
H23A H 0.9979 0.2084 0.3482 0.041 Uiso 1 1 calc R . .
H23B H 1.0513 0.2271 0.3220 0.041 Uiso 1 1 calc R . .
H23C H 1.0525 0.1887 0.3711 0.041 Uiso 1 1 calc R . .
C24 C 1.06948(9) 0.25569(9) 0.21006(9) 0.0175(5) Uani 1 1 d . . .
O1 O 1.11439(7) 0.25273(7) 0.20525(8) 0.0258(4) Uani 1 1 d . . .
N2 N 0.97774(8) 0.25551(8) 0.15163(8) 0.0180(4) Uani 1 1 d . . .
O2 O 1.00264(7) 0.24915(7) 0.11245(7) 0.0247(4) Uani 1 1 d . . .
C25 C 0.02021(11) 0.52394(11) 0.04382(10) 0.0272(6) Uani 1 1 d . . .
H25 H 0.0343 0.5406 0.0737 0.033 Uiso 1 1 calc R . .
C26 C 0.4946(3) 0.5505(2) 0.0180(3) 0.055(2) Uani 0.625(10) 1 d P A 1
H26 H 0.5163 0.5796 0.0105 0.066 Uiso 0.625(10) 1 calc PR A 1
C26A C 0.5411(5) 0.5298(5) 0.0165(5) 0.068(4) Uiso 0.375(10) 1 d P A 2
H26A H 0.5654 0.5536 0.0313 0.082 Uiso 0.375(10) 1 calc PR A 2

loop_
_atom_site_aniso_label
_atom_site_aniso_U_11
_atom_site_aniso_U_22
_atom_site_aniso_U_33
_atom_site_aniso_U_23
_atom_site_aniso_U_13
_atom_site_aniso_U_12
Ru1 0.01192(9) 0.01080(9) 0.01516(10) 0.00060(7) 0.00048(7) 0.00034(6)
P1 0.0171(3) 0.0115(3) 0.0168(3) 0.0005(2) -0.0009(2) 0.0002(2)
P2 0.0145(3) 0.0117(3) 0.0198(3) 0.0014(2) 0.0005(2) 0.0004(2)
N1 0.0105(9) 0.0175(10) 0.0174(10) -0.0002(8) 0.0007(7) 0.0013(7)
C1 0.0181(12) 0.0179(12) 0.0291(14) 0.0019(10) 0.0012(10) 0.0046(9)
C2 0.0147(11) 0.0183(11) 0.0194(12) -0.0027(9) -0.0015(9) 0.0021(9)
C3 0.0187(12) 0.0230(13) 0.0247(13) -0.0024(10) -0.0007(10) 0.0075(10)
C4 0.0128(11) 0.0336(14) 0.0214(12) -0.0004(11) 0.0007(9) 0.0031(10)
C5 0.0163(12) 0.0264(13) 0.0169(11) 0.0043(10) 0.0000(9) -0.0017(10)
C6 0.0148(11) 0.0205(12) 0.0146(11) 0.0010(9) -0.0028(9) -0.0024(9)
C7 0.0168(12) 0.0178(12) 0.0267(13) 0.0041(10) 0.0025(10) -0.0018(9)
C8 0.0282(13) 0.0140(11) 0.0213(12) 0.0039(9) 0.0043(10) 0.0004(10)
C9 0.0283(15) 0.0371(17) 0.0470(19) 0.0138(14) 0.0066(13) -0.0034(13)
C10 0.0450(18) 0.0182(13) 0.0361(16) 0.0074(12) 0.0101(13) 0.0057(12)
C11 0.0518(19) 0.0303(15) 0.0242(14) 0.0045(12) 0.0045(13) -0.0057(14)
C12 0.0313(14) 0.0179(12) 0.0196(12) -0.0050(10) -0.0053(11) -0.0024(10)
C13 0.0470(18) 0.0306(15) 0.0201(13) -0.0018(11) -0.0007(12) -0.0050(13)
C14 0.0367(17) 0.0382(17) 0.0322(16) -0.0035(13) -0.0145(13) -0.0033(13)
C15 0.055(2) 0.0233(14) 0.0295(15) -0.0073(12) -0.0066(14) 0.0024(13)
C16 0.0247(13) 0.0134(11) 0.0273(13) -0.0033(10) 0.0013(10) -0.0008(10)
C17 0.0291(14) 0.0234(13) 0.0283(14) -0.0050(11) 0.0047(11) 0.0020(11)
C18 0.0282(14) 0.0265(14) 0.0319(15) -0.0074(11) -0.0039(12) -0.0065(11)
C19 0.0410(17) 0.0145(12) 0.0427(17) -0.0043(12) 0.0048(13) -0.0031(11)
C20 0.0222(13) 0.0174(12) 0.0256(13) 0.0054(10) -0.0029(10) 0.0015(10)
C21 0.0324(15) 0.0232(14) 0.0302(15) 0.0104(11) -0.0013(12) 0.0011(11)
C22 0.0203(13) 0.0275(14) 0.0362(16) 0.0079(12) -0.0039(11) 0.0042(11)
C23 0.0334(15) 0.0256(14) 0.0232(13) 0.0034(11) -0.0042(11) -0.0021(11)
C24 0.0210(12) 0.0136(11) 0.0178(11) 0.0011(9) -0.0009(9) 0.0004(9)
O1 0.0155(9) 0.0271(10) 0.0349(11) 0.0028(8) 0.0018(7) -0.0010(7)
N2 0.0181(10) 0.0173(10) 0.0185(10) 0.0023(8) -0.0034(8) 0.0005(8)
O2 0.0294(10) 0.0282(10) 0.0167(9) 0.0002(7) 0.0016(7) 0.0016(8)
C25 0.0297(14) 0.0301(14) 0.0218(13) -0.0002(11) 0.0010(11) -0.0064(11)
C26 0.070(5) 0.029(3) 0.065(4) -0.009(3) 0.009(3) -0.002(3)

loop_
_atom_type_symbol
_atom_type_description
_atom_type_scat_dispersion_real
_atom_type_scat_dispersion_imag
_atom_type_scat_source
C C 0.0033 0.0016 'International Tables Vol C Tables 4.2.6.8 and 6.1.1.4'
H H 0.0000 0.0000 'International Tables Vol C Tables 4.2.6.8 and 6.1.1.4'
N N 0.0061 0.0033 'International Tables Vol C Tables 4.2.6.8 and 6.1.1.4'
O O 0.0106 0.0060 'International Tables Vol C Tables 4.2.6.8 and 6.1.1.4'
P P 0.1023 0.0942 'International Tables Vol C Tables 4.2.6.8 and 6.1.1.4'
Ru Ru -1.2594 0.8363 'International Tables Vol C Tables 4.2.6.8 and 6.1.1.4'

loop_
_geom_angle_atom_site_label_1
_geom_angle_atom_site_label_2
_geom_angle_atom_site_label_3
_geom_angle
_geom_angle_site_symmetry_1
_geom_angle_site_symmetry_3
C24 Ru1 N2 97.68(10) . .
C24 Ru1 N1 166.66(9) . .
N2 Ru1 N1 95.65(8) . .
C24 Ru1 P1 98.02(7) . .
N2 Ru1 P1 100.14(6) . .
N1 Ru1 P1 80.33(5) . .
C24 Ru1 P2 95.11(7) . .
N2 Ru1 P2 99.98(6) . .
N1 Ru1 P2 81.79(5) . .
P1 Ru1 P2 154.21(2) . .
C1 P1 C12 106.49(12) . .
C1 P1 C8 104.67(12) . .
C12 P1 C8 111.53(12) . .
C1 P1 Ru1 98.51(8) . .
C12 P1 Ru1 112.81(8) . .
C8 P1 Ru1 120.58(8) . .
C7 P2 C16 109.50(12) . .
C7 P2 C20 106.19(12) . .
C16 P2 C20 110.54(11) . .
C7 P2 Ru1 99.83(8) . .
C16 P2 Ru1 115.37(8) . .
C20 P2 Ru1 114.40(8) . .
C2 N1 C6 119.5(2) . .
C2 N1 Ru1 121.76(15) . .
C6 N1 Ru1 118.69(15) . .
C2 C1 P1 111.52(16) . .
C2 C1 H1A 109.3 . .
P1 C1 H1A 109.3 . .
C2 C1 H1B 109.3 . .
P1 C1 H1B 109.3 . .
H1A C1 H1B 108.0 . .
C3 C2 N1 123.2(2) . .
C3 C2 C1 120.5(2) . .
N1 C2 C1 116.3(2) . .
C2 C3 C4 118.1(2) . .
C2 C3 H3 121.0 . .
C4 C3 H3 121.0 . .
C5 C4 C3 120.3(2) . .
C5 C4 H4 119.8 . .
C3 C4 H4 119.8 . .
C4 C5 C6 121.2(2) . .
C4 C5 H5 119.4 . .
C6 C5 H5 119.4 . .
C7 C6 N1 120.2(2) . .
C7 C6 C5 122.0(2) . .
N1 C6 C5 117.7(2) . .
C6 C7 P2 119.45(18) . .
C6 C7 H7 120.3 . .
P2 C7 H7 120.3 . .
C11 C8 C10 108.9(2) . .
C11 C8 C9 107.6(2) . .
C10 C8 C9 109.2(2) . .
C11 C8 P1 107.35(18) . .
C10 C8 P1 113.39(18) . .
C9 C8 P1 110.17(18) . .
C8 C9 H9A 109.5 . .
C8 C9 H9B 109.5 . .
H9A C9 H9B 109.5 . .
C8 C9 H9C 109.5 . .
H9A C9 H9C 109.5 . .
H9B C9 H9C 109.5 . .
C8 C10 H10A 109.5 . .
C8 C10 H10B 109.5 . .
H10A C10 H10B 109.5 . .
C8 C10 H10C 109.5 . .
H10A C10 H10C 109.5 . .
H10B C10 H10C 109.5 . .
C8 C11 H11A 109.5 . .
C8 C11 H11B 109.5 . .
H11A C11 H11B 109.5 . .
C8 C11 H11C 109.5 . .
H11A C11 H11C 109.5 . .
H11B C11 H11C 109.5 . .
C15 C12 C13 109.0(2) . .
C15 C12 C14 109.4(2) . .
C13 C12 C14 107.5(2) . .
C15 C12 P1 113.97(19) . .
C13 C12 P1 107.49(18) . .
C14 C12 P1 109.35(19) . .
C12 C13 H13A 109.5 . .
C12 C13 H13B 109.5 . .
H13A C13 H13B 109.5 . .
C12 C13 H13C 109.5 . .
H13A C13 H13C 109.5 . .
H13B C13 H13C 109.5 . .
C12 C14 H14A 109.5 . .
C12 C14 H14B 109.5 . .
H14A C14 H14B 109.5 . .
C12 C14 H14C 109.5 . .
H14A C14 H14C 109.5 . .
H14B C14 H14C 109.5 . .
C12 C15 H15A 109.5 . .
C12 C15 H15B 109.5 . .
H15A C15 H15B 109.5 . .
C12 C15 H15C 109.5 . .
H15A C15 H15C 109.5 . .
H15B C15 H15C 109.5 . .
C17 C16 C19 109.9(2) . .
C17 C16 C18 109.3(2) . .
C19 C16 C18 107.5(2) . .
C17 C16 P2 110.57(17) . .
C19 C16 P2 112.87(19) . .
C18 C16 P2 106.53(17) . .
C16 C17 H17A 109.5 . .
C16 C17 H17B 109.5 . .
H17A C17 H17B 109.5 . .
C16 C17 H17C 109.5 . .
H17A C17 H17C 109.5 . .
H17B C17 H17C 109.5 . .
C16 C18 H18A 109.5 . .
C16 C18 H18B 109.5 . .
H18A C18 H18B 109.5 . .
C16 C18 H18C 109.5 . .
H18A C18 H18C 109.5 . .
H18B C18 H18C 109.5 . .
C16 C19 H19A 109.5 . .
C16 C19 H19B 109.5 . .
H19A C19 H19B 109.5 . .
C16 C19 H19C 109.5 . .
H19A C19 H19C 109.5 . .
H19B C19 H19C 109.5 . .
C22 C20 C21 109.7(2) . .
C22 C20 C23 108.5(2) . .
C21 C20 C23 107.7(2) . .
C22 C20 P2 113.21(18) . .
C21 C20 P2 112.25(18) . .
C23 C20 P2 105.14(17) . .
C20 C21 H21A 109.5 . .
C20 C21 H21B 109.5 . .
H21A C21 H21B 109.5 . .
C20 C21 H21C 109.5 . .
H21A C21 H21C 109.5 . .
H21B C21 H21C 109.5 . .
C20 C22 H22A 109.5 . .
C20 C22 H22B 109.5 . .
H22A C22 H22B 109.5 . .
C20 C22 H22C 109.5 . .
H22A C22 H22C 109.5 . .
H22B C22 H22C 109.5 . .
C20 C23 H23A 109.5 . .
C20 C23 H23B 109.5 . .
H23A C23 H23B 109.5 . .
C20 C23 H23C 109.5 . .
H23A C23 H23C 109.5 . .
H23B C23 H23C 109.5 . .
O1 C24 Ru1 177.4(2) . .
O2 N2 Ru1 131.05(17) . .
C25 C25 C25 119.990(6) 20_565 21_665
C25 C25 H25 120.0 20_565 .
C25 C25 H25 120.0 21_665 .
C26 C26 C26 60.000(1) 6_655 7_564
C26 C26 H26 150.0 6_655 .
C26 C26 H26 150.0 7_564 .
C26A C26A C26A 118.7(4) 19_656 18_565
C26A C26A H26A 120.6 19_656 .
C26A C26A H26A 120.6 18_565 .

loop_
_geom_bond_atom_site_label_1
_geom_bond_atom_site_label_2
_geom_bond_distance
_geom_bond_site_symmetry_2
Ru1 C24 1.848(2) .
Ru1 N2 1.858(2) .
Ru1 N1 2.1430(19) .
Ru1 P1 2.3742(6) .
Ru1 P2 2.3823(6) .
P1 C1 1.834(2) .
P1 C12 1.879(3) .
P1 C8 1.883(2) .
P2 C7 1.756(2) .
P2 C16 1.888(3) .
P2 C20 1.891(3) .
N1 C2 1.374(3) .
N1 C6 1.391(3) .
C1 C2 1.512(3) .
C1 H1A 0.9900 .
C1 H1B 0.9900 .
C2 C3 1.367(3) .
C3 C4 1.411(4) .
C3 H3 0.9500 .
C4 C5 1.352(4) .
C4 H4 0.9500 .
C5 C6 1.436(3) .
C5 H5 0.9500 .
C6 C7 1.386(3) .
C7 H7 0.9500 .
C8 C11 1.521(4) .
C8 C10 1.527(4) .
C8 C9 1.536(4) .
C9 H9A 0.9800 .
C9 H9B 0.9800 .
C9 H9C 0.9800 .
C10 H10A 0.9800 .
C10 H10B 0.9800 .
C10 H10C 0.9800 .
C11 H11A 0.9800 .
C11 H11B 0.9800 .
C11 H11C 0.9800 .
C12 C15 1.519(4) .
C12 C13 1.527(4) .
C12 C14 1.544(4) .
C13 H13A 0.9800 .
C13 H13B 0.9800 .
C13 H13C 0.9800 .
C14 H14A 0.9800 .
C14 H14B 0.9800 .
C14 H14C 0.9800 .
C15 H15A 0.9800 .
C15 H15B 0.9800 .
C15 H15C 0.9800 .
C16 C17 1.529(4) .
C16 C19 1.533(4) .
C16 C18 1.537(4) .
C17 H17A 0.9800 .
C17 H17B 0.9800 .
C17 H17C 0.9800 .
C18 H18A 0.9800 .
C18 H18B 0.9800 .
C18 H18C 0.9800 .
C19 H19A 0.9800 .
C19 H19B 0.9800 .
C19 H19C 0.9800 .
C20 C22 1.532(4) .
C20 C21 1.533(3) .
C20 C23 1.539(4) .
C21 H21A 0.9800 .
C21 H21B 0.9800 .
C21 H21C 0.9800 .
C22 H22A 0.9800 .
C22 H22B 0.9800 .
C22 H22C 0.9800 .
C23 H23A 0.9800 .
C23 H23B 0.9800 .
C23 H23C 0.9800 .
C24 O1 1.161(3) .
N2 O2 1.202(3) .
C25 C25 1.382(3) 20_565
C25 C25 1.382(3) 21_665
C25 H25 0.9500 .
C26 C26 1.460(10) 6_655
C26 C26 1.460(10) 7_564
C26 H26 0.9500 .
C26A C26A 1.377(13) 19_656
C26A C26A 1.377(13) 18_565
C26A H26A 0.9500 .

loop_
_geom_torsion_atom_site_label_1
_geom_torsion_atom_site_label_2
_geom_torsion_atom_site_label_3
_geom_torsion_atom_site_label_4
_geom_torsion
C24 Ru1 P1 C1 168.66(11)
N2 Ru1 P1 C1 69.33(11)
N1 Ru1 P1 C1 -24.74(10)
P2 Ru1 P1 C1 -71.44(10)
C24 Ru1 P1 C12 -79.35(12)
N2 Ru1 P1 C12 -178.69(11)
N1 Ru1 P1 C12 87.24(11)
P2 Ru1 P1 C12 40.54(11)
C24 Ru1 P1 C8 55.97(12)
N2 Ru1 P1 C8 -43.37(12)
N1 Ru1 P1 C8 -137.43(11)
P2 Ru1 P1 C8 175.86(10)
C24 Ru1 P2 C7 167.79(11)
N2 Ru1 P2 C7 -93.48(11)
N1 Ru1 P2 C7 0.86(10)
P1 Ru1 P2 C7 47.32(10)
C24 Ru1 P2 C16 -75.02(12)
N2 Ru1 P2 C16 23.72(11)
N1 Ru1 P2 C16 118.05(11)
P1 Ru1 P2 C16 164.51(9)
C24 Ru1 P2 C20 54.88(12)
N2 Ru1 P2 C20 153.61(11)
N1 Ru1 P2 C20 -112.05(11)
P1 Ru1 P2 C20 -65.59(11)
C24 Ru1 N1 C2 100.3(4)
N2 Ru1 N1 C2 -82.99(18)
P1 Ru1 N1 C2 16.37(17)
P2 Ru1 N1 C2 177.71(18)
C24 Ru1 N1 C6 -77.9(4)
N2 Ru1 N1 C6 98.78(17)
P1 Ru1 N1 C6 -161.87(17)
P2 Ru1 N1 C6 -0.52(16)
C12 P1 C1 C2 -82.1(2)
C8 P1 C1 C2 159.70(18)
Ru1 P1 C1 C2 34.89(18)
C6 N1 C2 C3 -0.6(4)
Ru1 N1 C2 C3 -178.83(19)
C6 N1 C2 C1 -178.8(2)
Ru1 N1 C2 C1 3.0(3)
P1 C1 C2 C3 153.9(2)
P1 C1 C2 N1 -27.9(3)
N1 C2 C3 C4 0.5(4)
C1 C2 C3 C4 178.5(2)
C2 C3 C4 C5 -0.1(4)
C3 C4 C5 C6 -0.1(4)
C2 N1 C6 C7 -178.5(2)
Ru1 N1 C6 C7 -0.2(3)
C2 N1 C6 C5 0.4(3)
Ru1 N1 C6 C5 178.64(16)
C4 C5 C6 C7 178.8(2)
C4 C5 C6 N1 0.0(3)
N1 C6 C7 P2 1.1(3)
C5 C6 C7 P2 -177.64(18)
C16 P2 C7 C6 -122.8(2)
C20 P2 C7 C6 117.8(2)
Ru1 P2 C7 C6 -1.3(2)
C1 P1 C8 C11 -73.4(2)
C12 P1 C8 C11 171.90(19)
Ru1 P1 C8 C11 36.1(2)
C1 P1 C8 C10 47.0(2)
C12 P1 C8 C10 -67.7(2)
Ru1 P1 C8 C10 156.44(17)
C1 P1 C8 C9 169.8(2)
C12 P1 C8 C9 55.0(2)
Ru1 P1 C8 C9 -80.8(2)
C1 P1 C12 C15 -69.9(2)
C8 P1 C12 C15 43.7(2)
Ru1 P1 C12 C15 -176.88(19)
C1 P1 C12 C13 50.9(2)
C8 P1 C12 C13 164.56(18)
Ru1 P1 C12 C13 -56.0(2)
C1 P1 C12 C14 167.32(19)
C8 P1 C12 C14 -79.1(2)
Ru1 P1 C12 C14 60.3(2)
C7 P2 C16 C17 164.67(18)
C20 P2 C16 C17 -78.7(2)
Ru1 P2 C16 C17 53.1(2)
C7 P2 C16 C19 -71.8(2)
C20 P2 C16 C19 44.9(2)
Ru1 P2 C16 C19 176.61(16)
C7 P2 C16 C18 46.0(2)
C20 P2 C16 C18 162.62(17)
Ru1 P2 C16 C18 -65.64(18)
C7 P2 C20 C22 170.50(18)
C16 P2 C20 C22 51.8(2)
Ru1 P2 C20 C22 -80.42(19)
C7 P2 C20 C21 45.6(2)
C16 P2 C20 C21 -73.1(2)
Ru1 P2 C20 C21 154.70(16)
C7 P2 C20 C23 -71.19(19)
C16 P2 C20 C23 170.13(17)
Ru1 P2 C20 C23 37.89(19)
C24 Ru1 N2 O2 3.2(2)
N1 Ru1 N2 O2 -176.0(2)
P1 Ru1 N2 O2 102.8(2)
P2 Ru1 N2 O2 -93.4(2)
